data_4350192
loop_
_publ_author_name
'Dong, Yu-Bin'
'Xu, Hong-Xia'
'Ma, Jian-Ping'
'Huang, Ru-Qi'

_publ_section_title
;
 Silver(I) coordination polymers based on a nano-sized bent
 bis(3-acetylenylphenyl-(4-cyanophenyl))oxadiazole ligand: the role of
 ligand isomerism and the templating effect of polyatomic anions and
 solvent intermediates.
;
_journal_issue 8
_journal_name_full 'Inorganic chemistry'
_journal_page_first 3325
_journal_page_last 3343
_journal_paper_doi 10.1021/ic052158w
_journal_volume 45
_journal_year 2006
_chemical_formula_sum 'C39 H24 Ag Cl N4 O5'
_chemical_formula_weight 771.94
_space_group_IT_number 15
_space_group_name_Hall '-C 2yc'
_space_group_name_H-M_alt 'C 1 2/c 1'
_symmetry_cell_setting monoclinic
_symmetry_space_group_name_H-M 'C 1 2/c 1'
_atom_sites_solution_hydrogens geom
_atom_sites_solution_primary direct
_atom_sites_solution_secondary difmap
_audit_creation_method SHELXL-97
_cell_angle_alpha 90.00
_cell_angle_beta 118.073(4)
_cell_angle_gamma 90.00
_cell_formula_units_Z 8
_cell_length_a 19.328(4)
_cell_length_b 23.253(5)
_cell_length_c 19.734(4)
_cell_measurement_reflns_used 1265
_cell_measurement_temperature 298(2)
_cell_measurement_theta_max 18.241
_cell_measurement_theta_min 2.208
_cell_volume 7826(3)
_computing_cell_refinement 'Bruker SMART'
_computing_data_collection 'Bruker SMART'
_computing_data_reduction 'Bruker SAINT'
_computing_molecular_graphics 'Bruker SHELXTL'
_computing_publication_material 'Bruker SHELXTL'
_computing_structure_refinement 'SHELXL-97 (Sheldrick, 1997)'
_computing_structure_solution 'SHELXS-97 (Sheldrick, 1990)'
_diffrn_ambient_temperature 298(2)
_diffrn_measured_fraction_theta_full 0.994
_diffrn_measured_fraction_theta_max 0.994
_diffrn_measurement_device_type 'CCD area detector'
_diffrn_measurement_method 'phi and omega scans'
_diffrn_radiation_monochromator graphite
_diffrn_radiation_source 'fine-focus sealed tube'
_diffrn_radiation_type MoK\a
_diffrn_radiation_wavelength 0.71073
_diffrn_reflns_av_R_equivalents 0.1033
_diffrn_reflns_av_sigmaI/netI 0.1566
_diffrn_reflns_limit_h_max 22
_diffrn_reflns_limit_h_min -21
_diffrn_reflns_limit_k_max 27
_diffrn_reflns_limit_k_min -27
_diffrn_reflns_limit_l_max 23
_diffrn_reflns_limit_l_min -23
_diffrn_reflns_number 16183
_diffrn_reflns_theta_full 25.00
_diffrn_reflns_theta_max 25.00
_diffrn_reflns_theta_min 2.24
_exptl_absorpt_coefficient_mu 0.628
_exptl_absorpt_correction_T_max 0.9633
_exptl_absorpt_correction_T_min 0.9172
_exptl_absorpt_correction_type multi-scan
_exptl_absorpt_process_details sadabs
_exptl_crystal_colour clourless
_exptl_crystal_density_diffrn 1.310
_exptl_crystal_density_method 'not measured'
_exptl_crystal_description block
_exptl_crystal_F_000 3120
_exptl_crystal_size_max 0.14
_exptl_crystal_size_mid 0.09
_exptl_crystal_size_min 0.06
_refine_diff_density_max 1.508
_refine_diff_density_min -0.606
_refine_diff_density_rms 0.118
_refine_ls_extinction_method none
_refine_ls_goodness_of_fit_ref 1.055
_refine_ls_hydrogen_treatment constr
_refine_ls_matrix_type full
_refine_ls_number_parameters 453
_refine_ls_number_reflns 6839
_refine_ls_number_restraints 39
_refine_ls_restrained_S_all 1.062
_refine_ls_R_factor_all 0.1835
_refine_ls_R_factor_gt 0.0993
_refine_ls_shift/su_max 0.001
_refine_ls_shift/su_mean 0.000
_refine_ls_structure_factor_coef Fsqd
_refine_ls_weighting_details 'calc w=1/[\s^2^(Fo^2^)+(0.0940P)^2^+0.0000P] where P=(Fo^2^+2Fc^2^)/3'
_refine_ls_weighting_scheme calc
_refine_ls_wR_factor_gt 0.2138
_refine_ls_wR_factor_ref 0.2466
_reflns_number_gt 3182
_reflns_number_total 6839
_reflns_threshold_expression >2sigma(I)
_cod_data_source_file ic052158wsi20051219_053724.cif
_cod_data_source_block 8
_cod_depositor_comments
;
The following automatic conversions were performed:

data item '_symmetry_cell_setting' value 'Monoclinic' was changed to
'monoclinic' in accordance with the
/home/saulius/struct/COD-crude-data/automatic-downloads/DataCite-retrospective/ACS/depositions/lib/dictionaries/cif_core.dic
dictionary named 'cif_core.dic' version 2.4.2 last updated on
2011-04-26.

Automatic conversion script
Id: cif_fix_values 6909 2019-04-08 15:41:33Z antanas 
;
_cod_original_sg_symbol_H-M C2/c
_cod_database_code 4350192

loop_
_symmetry_equiv_pos_as_xyz
'x, y, z'
'-x, y, -z+1/2'
'x+1/2, y+1/2, z'
'-x+1/2, y+1/2, -z+1/2'
'-x, -y, -z'
'x, -y, z-1/2'
'-x+1/2, -y+1/2, -z'
'x+1/2, -y+1/2, z-1/2'

loop_
_atom_site_label
_atom_site_type_symbol
_atom_site_fract_x
_atom_site_fract_y
_atom_site_fract_z
_atom_site_U_iso_or_equiv
_atom_site_adp_type
_atom_site_occupancy
_atom_site_symmetry_multiplicity
_atom_site_calc_flag
_atom_site_refinement_flags
Ag1 Ag 0.55305(4) 0.12011(4) 0.35257(4) 0.0586(3) Uani 1 1 d .
N1 N 0.4184(4) 0.1183(3) 0.2949(4) 0.051(2) Uani 1 1 d .
N2 N 0.3760(5) 0.1257(3) 0.2138(5) 0.051(2) Uani 1 1 d .
N3 N -0.3687(6) -0.0592(4) -0.0396(6) 0.077(3) Uani 1 1 d .
N4 N -0.0707(6) 0.3036(4) 0.5562(5) 0.070(3) Uani 1 1 d .
C1 C 0.3051(5) 0.1308(4) 0.1977(6) 0.040(2) Uani 1 1 d .
C2 C 0.2347(5) 0.1361(4) 0.1200(6) 0.045(3) Uani 1 1 d .
C3 C 0.2419(6) 0.1619(4) 0.0615(6) 0.052(3) Uani 1 1 d .
H3 H 0.2903 0.1760 0.0698 0.063 Uiso 1 1 calc R
C4 C 0.1772(7) 0.1669(5) -0.0101(6) 0.070(3) Uani 1 1 d .
H4 H 0.1814 0.1853 -0.0498 0.084 Uiso 1 1 calc R
C5 C 0.1050(6) 0.1440(5) -0.0221(6) 0.058(3) Uani 1 1 d .
H5 H 0.0610 0.1475 -0.0699 0.070 Uiso 1 1 calc R
C6 C 0.0993(6) 0.1161(4) 0.0369(6) 0.050(3) Uani 1 1 d .
C7 C 0.1644(6) 0.1133(4) 0.1092(6) 0.049(3) Uani 1 1 d .
H7 H 0.1606 0.0961 0.1499 0.059 Uiso 1 1 calc R
C8 C 0.0269(6) 0.0931(5) 0.0246(6) 0.055(3) Uani 1 1 d .
C9 C -0.0315(7) 0.0716(5) 0.0167(6) 0.064(3) Uani 1 1 d .
C10 C -0.1051(6) 0.0444(5) 0.0051(7) 0.055(3) Uani 1 1 d .
C11 C -0.1705(6) 0.0455(4) -0.0661(6) 0.058(3) Uani 1 1 d .
H11 H -0.1679 0.0636 -0.1068 0.069 Uiso 1 1 calc R
C12 C -0.2390(6) 0.0202(5) -0.0776(7) 0.064(3) Uani 1 1 d .
H12 H -0.2828 0.0204 -0.1259 0.077 Uiso 1 1 calc R
C13 C -0.2421(6) -0.0058(4) -0.0160(7) 0.052(3) Uani 1 1 d .
C14 C -0.3130(7) -0.0358(5) -0.0294(6) 0.057(3) Uani 1 1 d .
C15 C -0.1777(7) -0.0077(6) 0.0549(7) 0.080(4) Uani 1 1 d .
H15 H -0.1801 -0.0255 0.0959 0.096 Uiso 1 1 calc R
C16 C -0.1096(7) 0.0171(5) 0.0644(7) 0.075(4) Uani 1 1 d .
H16 H -0.0653 0.0154 0.1122 0.090 Uiso 1 1 calc R
C17 C 0.3669(5) 0.1189(4) 0.3177(6) 0.042(2) Uani 1 1 d .
C18 C 0.3753(5) 0.1134(4) 0.3945(6) 0.043(2) Uani 1 1 d .
C19 C 0.4411(6) 0.0856(5) 0.4514(6) 0.060(3) Uani 1 1 d .
H19 H 0.4790 0.0701 0.4403 0.072 Uiso 1 1 calc R
C20 C 0.4486(6) 0.0816(5) 0.5239(6) 0.063(3) Uani 1 1 d .
H20 H 0.4926 0.0632 0.5617 0.075 Uiso 1 1 calc R
C21 C 0.3942(6) 0.1035(5) 0.5432(6) 0.061(3) Uani 1 1 d .
H21 H 0.4013 0.1008 0.5931 0.073 Uiso 1 1 calc R
C22 C 0.3277(6) 0.1302(4) 0.4854(6) 0.049(3) Uani 1 1 d .
C23 C 0.3198(5) 0.1345(4) 0.4119(6) 0.044(2) Uani 1 1 d .
H23 H 0.2754 0.1521 0.3735 0.053 Uiso 1 1 calc R
C24 C 0.2691(6) 0.1557(4) 0.5011(6) 0.052(3) Uani 1 1 d .
C25 C 0.2206(6) 0.1758(5) 0.5112(6) 0.058(3) Uani 1 1 d .
C26 C 0.1577(7) 0.2016(4) 0.5224(6) 0.058(3) Uani 1 1 d .
C27 C 0.0934(7) 0.2280(5) 0.4593(6) 0.066(3) Uani 1 1 d .
H27 H 0.0922 0.2293 0.4116 0.080 Uiso 1 1 calc R
C28 C 0.0331(6) 0.2515(5) 0.4682(6) 0.061(3) Uani 1 1 d .
H28 H -0.0099 0.2672 0.4261 0.073 Uiso 1 1 calc R
C29 C 0.0361(6) 0.2520(4) 0.5392(6) 0.049(3) Uani 1 1 d .
C30 C -0.0239(6) 0.2810(4) 0.5492(7) 0.056(3) Uani 1 1 d .
C31 C 0.0969(7) 0.2266(5) 0.6016(7) 0.067(3) Uani 1 1 d .
H31 H 0.0973 0.2261 0.6490 0.081 Uiso 1 1 calc R
C32 C 0.1585(7) 0.2014(4) 0.5931(6) 0.061(3) Uani 1 1 d .
H32 H 0.2002 0.1844 0.6352 0.074 Uiso 1 1 calc R
C33 C 0.1677(15) 0.9365(10) 0.2574(13) 0.190(9) Uani 1 1 d DU
C34 C 0.2364(13) 0.9718(10) 0.2784(12) 0.202(9) Uani 1 1 d DU
H34 H 0.2300 1.0110 0.2678 0.243 Uiso 1 1 calc R
C35 C 0.3147(15) 0.9482(11) 0.3155(18) 0.249(13) Uani 1 1 d DU
H35 H 0.3584 0.9710 0.3270 0.299 Uiso 1 1 calc R
C36 C 0.3223(15) 0.8880(10) 0.334(2) 0.295(18) Uani 1 1 d DU
H36 H 0.3723 0.8722 0.3550 0.354 Uiso 1 1 calc R
C37 C 0.2590(12) 0.8503(11) 0.3217(12) 0.211(9) Uani 1 1 d DU
H37 H 0.2657 0.8119 0.3368 0.253 Uiso 1 1 calc R
C38 C 0.1828(13) 0.8787(10) 0.2834(12) 0.183(8) Uani 1 1 d DU
H38 H 0.1395 0.8565 0.2752 0.220 Uiso 1 1 calc R
C39 C 0.0938(13) 0.9603(11) 0.2224(13) 0.207(9) Uani 1 1 d U
H39A H 0.0759 0.9634 0.1681 0.311 Uiso 1 1 calc R
H39B H 0.0954 0.9979 0.2432 0.311 Uiso 1 1 calc R
H39C H 0.0585 0.9363 0.2313 0.311 Uiso 1 1 calc R
O1 O 0.2928(4) 0.1264(3) 0.2592(4) 0.0489(17) Uani 1 1 d .
O2 O 0.4515(11) 0.0696(6) 0.7410(13) 0.297(12) Uani 1 1 d D
O3 O 0.4756(14) -0.0029(6) 0.6855(7) 0.312(14) Uani 1 1 d D
O4 O 0.4845(7) 0.3084(5) 0.1882(5) 0.142(4) Uani 1 1 d .
O5 O 0.5615(12) 0.2430(7) 0.2586(11) 0.278(11) Uani 1 1 d .
Cl1 Cl 0.5000 0.0258(2) 0.7500 0.102(2) Uani 1 2 d SD
Cl2 Cl 0.5000 0.2758(2) 0.2500 0.0877(16) Uani 1 2 d S

loop_
_atom_site_aniso_label
_atom_site_aniso_U_11
_atom_site_aniso_U_22
_atom_site_aniso_U_33
_atom_site_aniso_U_23
_atom_site_aniso_U_13
_atom_site_aniso_U_12
Ag1 0.0342(5) 0.0955(7) 0.0510(5) 0.0000(5) 0.0241(4) 0.0077(5)
N1 0.031(4) 0.070(6) 0.053(5) 0.008(5) 0.021(4) 0.009(4)
N2 0.038(5) 0.055(6) 0.064(6) -0.002(4) 0.027(4) -0.013(4)
N3 0.053(7) 0.087(8) 0.089(8) -0.004(6) 0.032(6) -0.014(6)
N4 0.056(7) 0.080(7) 0.074(7) -0.002(5) 0.031(6) 0.010(5)
C1 0.031(6) 0.029(6) 0.068(7) 0.008(5) 0.029(5) -0.006(4)
C2 0.033(6) 0.042(6) 0.070(7) 0.003(5) 0.032(6) 0.004(4)
C3 0.029(6) 0.067(8) 0.064(7) 0.002(6) 0.025(6) -0.004(5)
C4 0.062(8) 0.091(10) 0.057(8) 0.020(6) 0.028(7) 0.010(7)
C5 0.041(7) 0.067(8) 0.055(7) -0.001(6) 0.013(6) 0.005(5)
C6 0.036(6) 0.064(7) 0.053(6) 0.005(6) 0.023(5) 0.000(5)
C7 0.050(6) 0.055(7) 0.056(6) 0.002(5) 0.036(6) 0.002(5)
C8 0.035(6) 0.067(8) 0.065(7) 0.012(6) 0.024(6) 0.014(5)
C9 0.052(8) 0.066(8) 0.077(8) 0.007(6) 0.035(7) 0.015(6)
C10 0.030(6) 0.061(8) 0.065(8) -0.018(6) 0.015(6) -0.004(5)
C11 0.061(8) 0.063(8) 0.049(7) 0.005(5) 0.025(6) 0.005(6)
C12 0.032(6) 0.078(9) 0.080(9) -0.013(7) 0.025(6) -0.008(6)
C13 0.036(6) 0.048(7) 0.074(8) 0.004(6) 0.028(6) -0.001(5)
C14 0.044(7) 0.056(7) 0.068(8) -0.006(6) 0.024(6) -0.005(6)
C15 0.051(8) 0.123(11) 0.061(8) 0.013(7) 0.022(7) -0.018(7)
C16 0.041(7) 0.104(10) 0.066(8) -0.002(7) 0.013(6) -0.015(7)
C17 0.024(5) 0.043(6) 0.065(6) 0.001(5) 0.027(5) 0.005(4)
C18 0.041(6) 0.034(6) 0.061(6) 0.004(5) 0.031(5) 0.009(5)
C19 0.043(7) 0.068(8) 0.083(8) 0.011(6) 0.042(7) 0.022(6)
C20 0.044(7) 0.093(9) 0.048(7) 0.027(6) 0.018(6) 0.011(6)
C21 0.059(8) 0.076(9) 0.053(7) 0.010(6) 0.031(6) 0.005(6)
C22 0.063(7) 0.038(7) 0.063(7) 0.009(5) 0.043(6) -0.001(5)
C23 0.027(5) 0.033(6) 0.073(7) 0.013(5) 0.023(5) 0.009(4)
C24 0.047(7) 0.055(7) 0.064(7) 0.003(5) 0.035(6) -0.002(5)
C25 0.059(7) 0.062(8) 0.073(8) 0.005(6) 0.049(7) 0.000(6)
C26 0.080(9) 0.050(7) 0.064(8) -0.003(6) 0.051(7) 0.000(6)
C27 0.078(9) 0.080(9) 0.055(7) 0.021(6) 0.043(7) 0.014(7)
C28 0.053(7) 0.072(8) 0.055(7) 0.006(6) 0.024(6) 0.005(6)
C29 0.046(6) 0.058(7) 0.059(7) -0.011(6) 0.038(6) -0.012(5)
C30 0.051(7) 0.040(7) 0.091(9) -0.009(6) 0.045(7) -0.008(5)
C31 0.061(8) 0.084(9) 0.070(8) 0.008(7) 0.041(7) 0.000(6)
C32 0.071(8) 0.052(7) 0.066(8) -0.004(6) 0.037(7) 0.000(6)
C33 0.179(16) 0.31(2) 0.10(2) -0.077(18) 0.087(18) -0.080(14)
C34 0.177(17) 0.33(2) 0.122(19) -0.091(17) 0.084(18) -0.116(17)
C35 0.199(15) 0.35(3) 0.20(3) -0.08(3) 0.10(3) -0.07(2)
C36 0.22(2) 0.29(3) 0.43(6) -0.15(3) 0.20(3) -0.088(18)
C37 0.124(15) 0.38(3) 0.16(2) -0.106(19) 0.094(17) -0.072(14)
C38 0.194(15) 0.29(2) 0.111(18) -0.053(18) 0.107(16) -0.054(17)
C39 0.167(16) 0.33(3) 0.13(2) -0.092(17) 0.073(18) -0.038(18)
O1 0.037(4) 0.067(5) 0.053(4) 0.004(4) 0.030(3) 0.001(3)
O2 0.34(3) 0.24(2) 0.37(3) 0.07(2) 0.21(3) 0.097(18)
O3 0.52(3) 0.083(10) 0.166(13) -0.049(9) 0.026(17) 0.016(14)
O4 0.207(13) 0.164(10) 0.066(7) 0.027(7) 0.074(8) 0.012(9)
O5 0.40(3) 0.236(17) 0.29(2) 0.125(16) 0.24(2) 0.234(19)
Cl1 0.142(5) 0.047(3) 0.065(3) 0.000 0.004(3) 0.000
Cl2 0.148(5) 0.076(3) 0.064(3) 0.000 0.070(3) 0.000

loop_
_atom_type_symbol
_atom_type_description
_atom_type_scat_dispersion_real
_atom_type_scat_dispersion_imag
_atom_type_scat_source
C C 0.0033 0.0016 'International Tables Vol C Tables 4.2.6.8 and 6.1.1.4'
H H 0.0000 0.0000 'International Tables Vol C Tables 4.2.6.8 and 6.1.1.4'
N N 0.0061 0.0033 'International Tables Vol C Tables 4.2.6.8 and 6.1.1.4'
O O 0.0106 0.0060 'International Tables Vol C Tables 4.2.6.8 and 6.1.1.4'
Cl Cl 0.1484 0.1585 'International Tables Vol C Tables 4.2.6.8 and 6.1.1.4'
Ag Ag -0.8971 1.1015 'International Tables Vol C Tables 4.2.6.8 and 6.1.1.4'

loop_
_geom_angle_atom_site_label_1
_geom_angle_atom_site_label_2
_geom_angle_atom_site_label_3
_geom_angle
_geom_angle_site_symmetry_1
_geom_angle_site_symmetry_3
N1 Ag1 N2 123.9(3) . 2_655
N1 Ag1 N3 121.4(3) . 6_656
N2 Ag1 N3 104.0(3) 2_655 6_656
N1 Ag1 N4 96.4(3) . 7_556
N2 Ag1 N4 117.8(3) 2_655 7_556
N3 Ag1 N4 88.0(3) 6_656 7_556
C17 N1 N2 105.3(7) . .
C17 N1 Ag1 135.8(7) . .
N2 N1 Ag1 118.3(5) . .
C1 N2 N1 106.1(8) . .
C1 N2 Ag1 137.0(7) . 2_655
N1 N2 Ag1 116.7(5) . 2_655
C14 N3 Ag1 125.9(9) . 6_455
C30 N4 Ag1 126.8(9) . 7_556
N2 C1 O1 113.5(9) . .
N2 C1 C2 128.4(9) . .
O1 C1 C2 117.9(8) . .
C3 C2 C7 121.6(10) . .
C3 C2 C1 119.7(8) . .
C7 C2 C1 118.7(8) . .
C2 C3 C4 119.9(9) . .
C3 C4 C5 119.3(10) . .
C6 C5 C4 120.2(10) . .
C5 C6 C7 119.6(9) . .
C5 C6 C8 120.0(10) . .
C7 C6 C8 120.4(9) . .
C2 C7 C6 119.4(9) . .
C9 C8 C6 176.7(12) . .
C8 C9 C10 178.7(13) . .
C16 C10 C11 118.8(10) . .
C16 C10 C9 120.8(10) . .
C11 C10 C9 120.4(11) . .
C12 C11 C10 120.9(10) . .
C11 C12 C13 118.7(10) . .
C15 C13 C12 121.1(10) . .
C15 C13 C14 120.1(10) . .
C12 C13 C14 118.6(10) . .
N3 C14 C13 179.6(14) . .
C16 C15 C13 118.9(11) . .
C15 C16 C10 121.5(11) . .
N1 C17 O1 112.8(8) . .
N1 C17 C18 130.3(9) . .
O1 C17 C18 116.9(7) . .
C23 C18 C19 119.5(9) . .
C23 C18 C17 121.1(9) . .
C19 C18 C17 119.4(8) . .
C20 C19 C18 118.6(9) . .
C19 C20 C21 123.0(10) . .
C20 C21 C22 117.8(9) . .
C23 C22 C21 119.5(9) . .
C23 C22 C24 119.0(9) . .
C21 C22 C24 121.4(9) . .
C18 C23 C22 121.6(9) . .
C25 C24 C22 177.7(12) . .
C24 C25 C26 178.8(12) . .
C32 C26 C27 118.3(10) . .
C32 C26 C25 122.2(11) . .
C27 C26 C25 119.5(9) . .
C28 C27 C26 120.4(10) . .
C27 C28 C29 120.2(10) . .
C31 C29 C28 121.2(10) . .
C31 C29 C30 119.0(10) . .
C28 C29 C30 119.7(11) . .
N4 C30 C29 179.3(13) . .
C29 C31 C32 119.1(10) . .
C26 C32 C31 120.6(11) . .
C39 C33 C38 123(2) . .
C39 C33 C34 121(2) . .
C38 C33 C34 115(2) . .
C35 C34 C33 122(2) . .
C36 C35 C34 117(3) . .
C37 C36 C35 125(3) . .
C36 C37 C38 113(2) . .
C33 C38 C37 127(2) . .
C1 O1 C17 102.3(7) . .
Cl1 O2 O2 49.6(9) . 2_656
O3 Cl1 O3 118.9(14) 2_656 .
O3 Cl1 O2 110.4(11) 2_656 2_656
O3 Cl1 O2 115.1(13) . 2_656
O3 Cl1 O2 115.1(13) 2_656 .
O3 Cl1 O2 110.4(11) . .
O2 Cl1 O2 80.9(18) 2_656 .
O4 Cl2 O4 111.3(10) . 2_655
O4 Cl2 O5 103.8(8) . .
O4 Cl2 O5 113.3(11) 2_655 .
O4 Cl2 O5 113.3(11) . 2_655
O4 Cl2 O5 103.8(8) 2_655 2_655
O5 Cl2 O5 111.6(19) . 2_655

loop_
_geom_bond_atom_site_label_1
_geom_bond_atom_site_label_2
_geom_bond_distance
_geom_bond_site_symmetry_2
Ag1 N1 2.298(7) .
Ag1 N2 2.303(8) 2_655
Ag1 N3 2.408(10) 6_656
Ag1 N4 2.434(10) 7_556
N1 C17 1.273(10) .
N1 N2 1.424(10) .
N2 C1 1.258(11) .
N2 Ag1 2.303(8) 2_655
N3 C14 1.135(12) .
N3 Ag1 2.408(10) 6_455
N4 C30 1.110(12) .
N4 Ag1 2.434(10) 7_556
C1 O1 1.346(10) .
C1 C2 1.501(13) .
C2 C3 1.366(13) .
C2 C7 1.378(12) .
C3 C4 1.382(13) .
C4 C5 1.405(14) .
C5 C6 1.383(14) .
C6 C7 1.391(13) .
C6 C8 1.407(14) .
C8 C9 1.176(14) .
C9 C10 1.473(15) .
C10 C16 1.370(15) .
C10 C11 1.378(13) .
C11 C12 1.368(13) .
C12 C13 1.384(14) .
C13 C15 1.367(14) .
C13 C14 1.446(14) .
C15 C16 1.366(15) .
C17 O1 1.363(10) .
C17 C18 1.452(13) .
C18 C23 1.361(12) .
C18 C19 1.398(13) .
C19 C20 1.372(13) .
C20 C21 1.376(14) .
C21 C22 1.399(14) .
C22 C23 1.388(13) .
C22 C24 1.437(13) .
C24 C25 1.145(12) .
C25 C26 1.462(14) .
C26 C32 1.389(13) .
C26 C27 1.419(14) .
C27 C28 1.372(14) .
C28 C29 1.375(13) .
C29 C31 1.373(14) .
C29 C30 1.433(14) .
C31 C32 1.407(14) .
C33 C39 1.38(3) .
C33 C38 1.421(14) .
C33 C34 1.446(14) .
C34 C35 1.444(15) .
C35 C36 1.436(15) .
C36 C37 1.431(15) .
C37 C38 1.458(15) .
O2 Cl1 1.338(9) .
O2 O2 1.74(3) 2_656
O3 Cl1 1.312(8) .
O4 Cl2 1.345(9) .
O5 Cl2 1.353(13) .
Cl1 O3 1.312(8) 2_656
Cl1 O2 1.338(9) 2_656
Cl2 O4 1.345(9) 2_655
Cl2 O5 1.353(13) 2_655

loop_
_geom_torsion_atom_site_label_1
_geom_torsion_atom_site_label_2
_geom_torsion_atom_site_label_3
_geom_torsion_atom_site_label_4
_geom_torsion
_geom_torsion_site_symmetry_1
_geom_torsion_site_symmetry_4
N2 Ag1 N1 C17 -174.7(9) 2_655 .
N3 Ag1 N1 C17 46.6(11) 6_656 .
N4 Ag1 N1 C17 -44.9(10) 7_556 .
N2 Ag1 N1 N2 -5.3(6) 2_655 .
N3 Ag1 N1 N2 -144.0(6) 6_656 .
N4 Ag1 N1 N2 124.5(6) 7_556 .
C17 N1 N2 C1 1.1(10) . .
Ag1 N1 N2 C1 -171.3(6) . .
C17 N1 N2 Ag1 -175.4(6) . 2_655
Ag1 N1 N2 Ag1 12.2(8) . 2_655
N1 N2 C1 O1 -1.6(10) . .
Ag1 N2 C1 O1 173.8(6) 2_655 .
N1 N2 C1 C2 -176.0(8) . .
Ag1 N2 C1 C2 -0.5(15) 2_655 .
N2 C1 C2 C3 -30.7(14) . .
O1 C1 C2 C3 155.1(9) . .
N2 C1 C2 C7 147.7(10) . .
O1 C1 C2 C7 -26.5(12) . .
C7 C2 C3 C4 1.8(15) . .
C1 C2 C3 C4 -179.8(9) . .
C2 C3 C4 C5 -1.7(16) . .
C3 C4 C5 C6 -0.7(17) . .
C4 C5 C6 C7 2.9(16) . .
C4 C5 C6 C8 -179.8(10) . .
C3 C2 C7 C6 0.4(15) . .
C1 C2 C7 C6 -177.9(8) . .
C5 C6 C7 C2 -2.8(15) . .
C8 C6 C7 C2 180.0(9) . .
C5 C6 C8 C9 146(22) . .
C7 C6 C8 C9 -37(23) . .
C6 C8 C9 C10 -111(56) . .
C8 C9 C10 C16 146(56) . .
C8 C9 C10 C11 -33(56) . .
C16 C10 C11 C12 0.5(16) . .
C9 C10 C11 C12 179.8(10) . .
C10 C11 C12 C13 1.1(16) . .
C11 C12 C13 C15 -1.6(17) . .
C11 C12 C13 C14 -176.0(10) . .
Ag1 N3 C14 C13 -175(100) 6_455 .
C15 C13 C14 N3 42(100) . .
C12 C13 C14 N3 -144(100) . .
C12 C13 C15 C16 0.5(18) . .
C14 C13 C15 C16 174.9(11) . .
C13 C15 C16 C10 1.1(19) . .
C11 C10 C16 C15 -1.6(18) . .
C9 C10 C16 C15 179.1(11) . .
N2 N1 C17 O1 -0.2(10) . .
Ag1 N1 C17 O1 170.2(6) . .
N2 N1 C17 C18 -179.8(9) . .
Ag1 N1 C17 C18 -9.4(17) . .
N1 C17 C18 C23 156.9(10) . .
O1 C17 C18 C23 -22.7(13) . .
N1 C17 C18 C19 -23.8(16) . .
O1 C17 C18 C19 156.6(9) . .
C23 C18 C19 C20 -1.7(16) . .
C17 C18 C19 C20 179.0(10) . .
C18 C19 C20 C21 0.3(18) . .
C19 C20 C21 C22 1.1(17) . .
C20 C21 C22 C23 -1.2(15) . .
C20 C21 C22 C24 -178.2(10) . .
C19 C18 C23 C22 1.6(14) . .
C17 C18 C23 C22 -179.1(9) . .
C21 C22 C23 C18 -0.1(15) . .
C24 C22 C23 C18 176.9(9) . .
C23 C22 C24 C25 29(29) . .
C21 C22 C24 C25 -154(29) . .
C22 C24 C25 C26 -16(82) . .
C24 C25 C26 C32 169(100) . .
C24 C25 C26 C27 -11(58) . .
C32 C26 C27 C28 -1.3(17) . .
C25 C26 C27 C28 178.9(10) . .
C26 C27 C28 C29 2.9(17) . .
C27 C28 C29 C31 -3.3(17) . .
C27 C28 C29 C30 174.8(10) . .
Ag1 N4 C30 C29 -116(100) 7_556 .
C31 C29 C30 N4 170(100) . .
C28 C29 C30 N4 -8(100) . .
C28 C29 C31 C32 2.2(16) . .
C30 C29 C31 C32 -175.9(9) . .
C27 C26 C32 C31 0.2(16) . .
C25 C26 C32 C31 180.0(10) . .
C29 C31 C32 C26 -0.6(17) . .
C39 C33 C34 C35 180(3) . .
C38 C33 C34 C35 7(4) . .
C33 C34 C35 C36 -2(5) . .
C34 C35 C36 C37 -3(6) . .
C35 C36 C37 C38 4(5) . .
C39 C33 C38 C37 -179(2) . .
C34 C33 C38 C37 -7(4) . .
C36 C37 C38 C33 1(4) . .
N2 C1 O1 C17 1.4(10) . .
C2 C1 O1 C17 176.4(7) . .
N1 C17 O1 C1 -0.7(10) . .
C18 C17 O1 C1 179.0(8) . .
O2 O2 Cl1 O3 108.4(13) 2_656 2_656
O2 O2 Cl1 O3 -113.5(14) 2_656 .
